data_7131254
loop_
_publ_author_name
'Mohammed, Abdul Khayum'
'Pena-S\'anchez, Pilar'
'Pandikassala, Ajmal'
'Gaber, Safa'
'AlKhoori, Ayesha A.'
'Skorjanc, Tina'
'Polychronopoulou, Kyriaki'
'Kurungot, Sreekumar'
'G\'andara, Felipe'
'Shetty, Dinesh'

_publ_section_title
;
 Salicylaldehydate coordinated two-dimensional-conjugated metal--organic
 frameworks
;
_journal_issue 18
_journal_name_full 'Chemical Communications'
_journal_page_first 2608
_journal_page_last 2611
_journal_paper_doi 10.1039/D2CC06283F
_journal_volume 59
_journal_year 2023
_chemical_absolute_configuration ad
_chemical_formula_moiety 'C12 H23 N2 O5 Zn, C2 H3 O2'
_chemical_formula_sum 'C14 H26 N2 O7 Zn'
_chemical_formula_weight 399.76
_space_group_crystal_system monoclinic
_space_group_IT_number 4
_space_group_name_Hall 'P 2yb'
_space_group_name_H-M_alt 'P 1 21 1'
_atom_sites_solution_hydrogens geom
_atom_sites_solution_primary direct
_atom_sites_solution_secondary difmap
_audit_block_doi 10.5517/ccdc.csd.cc1pz752
_audit_creation_date 2017-07-05
_audit_creation_method
;
  Olex2 1.2-ac2
  (compiled Nov  7 2012 10:34:12, GUI svn.r4372)
;
_audit_update_record
;
2017-10-04 deposited with the CCDC.	2023-01-24 downloaded from the CCDC.
;
_cell_angle_alpha 90.00
_cell_angle_beta 97.785(5)
_cell_angle_gamma 90.00
_cell_formula_units_Z 2
_cell_length_a 6.0266(3)
_cell_length_b 16.6464(9)
_cell_length_c 9.3779(4)
_cell_measurement_reflns_used 2547
_cell_measurement_temperature 298(2)
_cell_measurement_theta_max 28.7880
_cell_measurement_theta_min 3.9920
_cell_volume 932.13(8)
_computing_cell_refinement 'CrysAlisPro 1.171.38.43d (Rigaku OD, 2015)'
_computing_data_collection 'CrysAlisPro 1.171.38.43d (Rigaku OD, 2015)'
_computing_data_reduction 'CrysAlisPro 1.171.38.43d (Rigaku OD, 2015)'
_computing_molecular_graphics
;
O. V. Dolomanov, L. J. Bourhis, R. J. Gildea, J. A. K. Howard and H. Puschmann,
OLEX2: a complete structure solution, refinement and analysis program.
J. Appl. Cryst. (2009). 42, 339-341.
;
_computing_publication_material
;
O. V. Dolomanov, L. J. Bourhis, R. J. Gildea, J. A. K. Howard and H. Puschmann,
OLEX2: a complete structure solution, refinement and analysis program.
J. Appl. Cryst. (2009). 42, 339-341.
;
_computing_structure_refinement
;
SHELXL, G.M. Sheldrick, Acta Cryst.
(2008). A64, 112-122
;
_computing_structure_solution
;
SHELXS, G.M. Sheldrick, Acta Cryst.
(2008). A64, 112-122
;
_diffrn_ambient_temperature 298(2)
_diffrn_detector 'CCD plate'
_diffrn_detector_area_resol_mean 16.1640
_diffrn_detector_type Eos
_diffrn_measured_fraction_theta_full 0.9965
_diffrn_measured_fraction_theta_max 0.6889
_diffrn_measurement_details
;
List of Runs (angles in degrees, time in seconds):

  # Type    Start    End  Width  t~exp~   \w     \q     \k     \f   Frames
#--------------------------------------------------------------------------
  1  \w     34.00  71.00   1.00    2.40    --   19.75-178.00  90.00   37
  2  \w      4.00  48.00   1.00    2.40    --   19.75  57.00 -90.00   44
  3  \w    -51.00  92.00   1.00    2.40    --   19.75   0.00-150.00  143
;
_diffrn_measurement_device 'four-circle diffractometer'
_diffrn_measurement_device_type 'SuperNova, Dual, Cu at zero, Eos'
_diffrn_measurement_method '\w scans'
_diffrn_orient_matrix_type 'CrysAlisPro convention (1999,Acta A55,543-557)'
_diffrn_orient_matrix_UB_11 0.0651638000
_diffrn_orient_matrix_UB_12 0.0048459000
_diffrn_orient_matrix_UB_13 -0.0570571000
_diffrn_orient_matrix_UB_21 0.0805357000
_diffrn_orient_matrix_UB_22 0.0221359000
_diffrn_orient_matrix_UB_23 0.0462733000
_diffrn_orient_matrix_UB_31 0.0582028000
_diffrn_orient_matrix_UB_32 -0.0360468000
_diffrn_orient_matrix_UB_33 0.0208521000
_diffrn_radiation_monochromator mirror
_diffrn_radiation_probe x-ray
_diffrn_radiation_type 'Mo K\a'
_diffrn_radiation_wavelength 0.71073
_diffrn_reflns_av_R_equivalents 0.0260
_diffrn_reflns_av_unetI/netI 0.0443
_diffrn_reflns_limit_h_max 7
_diffrn_reflns_limit_h_min -8
_diffrn_reflns_limit_k_max 22
_diffrn_reflns_limit_k_min -20
_diffrn_reflns_limit_l_max 4
_diffrn_reflns_limit_l_min -12
_diffrn_reflns_number 4094
_diffrn_reflns_theta_full 28.87
_diffrn_reflns_theta_max 28.87
_diffrn_reflns_theta_min 3.29
_diffrn_source 'micro-focus sealed X-ray tube'
_diffrn_source_type 'SuperNova (Mo) X-ray Source'
_exptl_absorpt_coefficient_mu 1.353
_exptl_absorpt_correction_T_max 1.00000
_exptl_absorpt_correction_T_min 0.79078
_exptl_absorpt_correction_type multi-scan
_exptl_absorpt_process_details
;
CrysAlisPro 1.171.38.43d (Rigaku Oxford Diffraction, 2015)
Empirical absorption correction using spherical harmonics,
 implemented in SCALE3 ABSPACK scaling algorithm.
;
_exptl_crystal_colour colourless
_exptl_crystal_density_diffrn 1.424
_exptl_crystal_density_method 'not measured'
_exptl_crystal_description block
_exptl_crystal_F_000 420
_exptl_crystal_size_max 0.5
_exptl_crystal_size_mid 0.5
_exptl_crystal_size_min 0.4
_refine_diff_density_max 0.546
_refine_diff_density_min -0.441
_refine_diff_density_rms 0.069
_refine_ls_abs_structure_details 'Flack H D (1983), Acta Cryst. A39, 876-881'
_refine_ls_abs_structure_Flack 0.001(15)
_refine_ls_extinction_method none
_refine_ls_goodness_of_fit_ref 1.067
_refine_ls_hydrogen_treatment mixed
_refine_ls_matrix_type full
_refine_ls_number_parameters 223
_refine_ls_number_reflns 3363
_refine_ls_number_restraints 1
_refine_ls_restrained_S_all 1.067
_refine_ls_R_factor_all 0.0400
_refine_ls_R_factor_gt 0.0389
_refine_ls_shift/su_max 0.008
_refine_ls_shift/su_mean 0.000
_refine_ls_structure_factor_coef Fsqd
_refine_ls_weighting_details 'calc w=1/[\s^2^(Fo^2^)+(0.0558P)^2^+0.3374P] where P=(Fo^2^+2Fc^2^)/3'
_refine_ls_weighting_scheme calc
_refine_ls_wR_factor_gt 0.0998
_refine_ls_wR_factor_ref 0.1009
_reflns_number_gt 3271
_reflns_number_total 3363
_reflns_threshold_expression >2sigma(I)
_cod_data_source_file d2cc06283f2.cif
_cod_data_source_block zalagtm
_cod_depositor_comments 'Adding full bibliography for 7131251--7131256.cif.'
_cod_original_sg_symbol_H-M 'P 21'
_cod_database_code 7131254
_chemical_oxdiff_formula 'C10 H10 N10 O10 Zn1'
_reflns_odcompleteness_completeness 99.65
_reflns_odcompleteness_iscentric 1
_reflns_odcompleteness_theta 26.32
_olex2_refinement_description
;
1. Fixed Uiso
 At 1.2 times of:
  H4 of C4, {H8A,H8B} of C8, H10 of C10, H6 of C6, {H14A,H14B} of C14, H9A of
  C9, H7 of C7, H9 of N9, H3 of C3
 At 1.5 times of:
  {H17A,H17B} of O17, {H16A,H16B} of O16, {H5A,H5B,H5C} of C5, {H15A,H15B} of
  O15, {H1A,H1B,H1C} of C1, {H21A,H21B,H21C} of C21
2.a Rotating group:
 O15(H15A,H15B), O16(H16A,H16B), O17(H17A,H17B)
2.b Ternary CH refined with riding coordinates:
 N9(H9), C10(H10), C9(H9A)
2.c Secondary CH2 refined with riding coordinates:
 C8(H8A,H8B), C14(H14A,H14B)
2.d Aromatic/amide H refined with riding coordinates:
 C7(H7), C6(H6), C4(H4), C3(H3)
2.e Idealised Me refined as rotating group:
 C21(H21A,H21B,H21C), C1(H1A,H1B,H1C), C5(H5A,H5B,H5C)
;
_oxdiff_exptl_absorpt_empirical_details
;
Empirical correction (ABSPACK) includes:
- Absorption correction using spherical harmonics
- Frame scaling
;
_oxdiff_exptl_absorpt_empirical_full_max 1.289
_oxdiff_exptl_absorpt_empirical_full_min 0.796

loop_
_space_group_symop_id
_space_group_symop_operation_xyz
1 'x, y, z'
2 '-x, y+1/2, -z'

loop_
_atom_site_label
_atom_site_type_symbol
_atom_site_fract_x
_atom_site_fract_y
_atom_site_fract_z
_atom_site_U_iso_or_equiv
_atom_site_adp_type
_atom_site_occupancy
_atom_site_symmetry_multiplicity
_atom_site_calc_flag
_atom_site_refinement_flags
_atom_site_disorder_assembly
_atom_site_disorder_group
Zn1 Zn 0.59326(6) 0.43660(3) -0.03962(4) 0.02547(12) Uani 1 1 d . . .
N5 N 0.6147(5) 0.4425(3) -0.2643(3) 0.0312(7) Uani 1 1 d . . .
O15 O 0.2725(4) 0.47920(17) -0.0641(3) 0.0313(6) Uani 1 1 d . . .
H15A H 0.2237 0.4841 -0.1534 0.047 Uiso 1 1 d R . .
H15B H 0.2703 0.5250 -0.0234 0.047 Uiso 1 1 d R . .
O12 O 0.9150(4) 0.39468(18) 0.0031(3) 0.0298(6) Uani 1 1 d . . .
C7 C 0.4504(6) 0.4272(4) -0.5088(4) 0.0397(10) Uani 1 1 d . . .
H7 H 0.3325 0.4074 -0.5735 0.048 Uiso 1 1 calc R . .
N9 N 0.6189(5) 0.40994(19) 0.1935(3) 0.0256(7) Uani 1 1 d . . .
H9 H 0.4930 0.3827 0.2080 0.031 Uiso 1 1 calc R . .
O16 O 0.6968(5) 0.55864(17) -0.0113(3) 0.0353(6) Uani 1 1 d . . .
H16A H 0.8278 0.5618 0.0411 0.053 Uiso 1 1 d R . .
H16B H 0.6015 0.5859 0.0319 0.053 Uiso 1 1 d R . .
O17 O 0.4212(5) 0.32046(16) -0.0753(3) 0.0334(6) Uani 1 1 d . . .
H17A H 0.3464 0.3185 -0.1611 0.050 Uiso 1 1 d R . .
H17B H 0.3281 0.3136 -0.0133 0.050 Uiso 1 1 d R . .
C6 C 0.4506(7) 0.4169(3) -0.3633(4) 0.0392(12) Uani 1 1 d . . .
H6 H 0.3296 0.3906 -0.3324 0.047 Uiso 1 1 calc R . .
O20 O 0.1350(6) 0.5892(2) 0.0985(6) 0.0694(13) Uani 1 1 d . . .
O13 O 1.1680(5) 0.3351(2) 0.1588(4) 0.0448(8) Uani 1 1 d . . .
O18 O 0.4248(5) 0.66905(19) 0.0988(4) 0.0468(8) Uani 1 1 d . . .
C2 C 0.6261(6) 0.4671(3) -0.5586(4) 0.0299(8) Uani 1 1 d . . .
C10 C 0.8112(6) 0.3552(3) 0.2316(4) 0.0281(8) Uani 1 1 d . . .
H10 H 0.8877 0.3708 0.3265 0.034 Uiso 1 1 calc R . .
C19 C 0.2303(7) 0.6550(3) 0.1215(5) 0.0388(9) Uani 1 1 d . . .
C8 C 0.6296(7) 0.4826(2) 0.2830(4) 0.0319(8) Uani 1 1 d . . .
H8A H 0.5038 0.5169 0.2479 0.038 Uiso 1 1 calc R . .
H8B H 0.7656 0.5116 0.2714 0.038 Uiso 1 1 calc R . .
C4 C 0.7835(7) 0.4798(3) -0.3131(4) 0.0388(10) Uani 1 1 d . . .
H4 H 0.9008 0.4984 -0.2467 0.047 Uiso 1 1 calc R . .
C11 C 0.9777(6) 0.3624(2) 0.1231(4) 0.0280(8) Uani 1 1 d . . .
C3 C 0.7939(8) 0.4923(3) -0.4574(5) 0.0402(10) Uani 1 1 d . . .
H3 H 0.9174 0.5183 -0.4857 0.048 Uiso 1 1 calc R . .
C21 C 0.1040(13) 0.7198(4) 0.1884(9) 0.087(3) Uani 1 1 d . . .
H21A H 0.0653 0.7619 0.1195 0.131 Uiso 1 1 calc R . .
H21B H 0.1963 0.7413 0.2711 0.131 Uiso 1 1 calc R . .
H21C H -0.0300 0.6976 0.2172 0.131 Uiso 1 1 calc R . .
C14 C 0.7312(8) 0.2674(3) 0.2405(5) 0.0459(11) Uani 1 1 d . . .
H14A H 0.5687 0.2684 0.2261 0.055 Uiso 1 1 calc R . .
H14B H 0.7770 0.2391 0.1590 0.055 Uiso 1 1 calc R . .
C1 C 1.0423(15) 0.2222(6) 0.4278(10) 0.117(4) Uani 1 1 d . . .
H1A H 1.1341 0.2011 0.3606 0.175 Uiso 1 1 calc R . .
H1B H 1.0587 0.1894 0.5128 0.175 Uiso 1 1 calc R . .
H1C H 1.0878 0.2762 0.4530 0.175 Uiso 1 1 calc R . .
C5 C 0.670(2) 0.1420(5) 0.3631(13) 0.147(5) Uani 1 1 d . . .
H5A H 0.5189 0.1483 0.3176 0.221 Uiso 1 1 calc R . .
H5B H 0.6705 0.1258 0.4613 0.221 Uiso 1 1 calc R . .
H5C H 0.7438 0.1017 0.3130 0.221 Uiso 1 1 calc R . .
C9 C 0.795(3) 0.2220(6) 0.3586(16) 0.196(8) Uani 1 1 d . . .
H9A H 0.7273 0.2525 0.4310 0.236 Uiso 1 1 calc R . .

loop_
_atom_site_aniso_label
_atom_site_aniso_U_11
_atom_site_aniso_U_22
_atom_site_aniso_U_33
_atom_site_aniso_U_23
_atom_site_aniso_U_13
_atom_site_aniso_U_12
Zn1 0.02130(18) 0.0359(2) 0.01959(17) 0.0011(2) 0.00411(12) 0.0016(2)
N5 0.0285(13) 0.0447(18) 0.0208(12) 0.0046(19) 0.0049(10) 0.0032(19)
O15 0.0252(13) 0.0377(15) 0.0302(14) 0.0013(12) 0.0010(11) 0.0023(12)
O12 0.0228(12) 0.0408(15) 0.0268(12) 0.0046(12) 0.0074(10) 0.0011(11)
C7 0.0374(18) 0.060(3) 0.0208(14) -0.003(2) -0.0012(13) -0.013(3)
N9 0.0213(13) 0.0370(17) 0.0189(13) -0.0008(12) 0.0043(11) -0.0003(12)
O16 0.0322(15) 0.0362(14) 0.0376(15) -0.0034(13) 0.0048(12) -0.0004(12)
O17 0.0344(15) 0.0375(15) 0.0289(14) -0.0005(12) 0.0066(12) -0.0030(12)
C6 0.0358(19) 0.059(3) 0.0237(16) -0.0032(18) 0.0075(15) -0.0157(19)
O20 0.0359(19) 0.052(2) 0.121(4) -0.033(3) 0.015(2) -0.0059(17)
O13 0.0225(13) 0.064(2) 0.0490(18) 0.0189(17) 0.0093(13) 0.0105(14)
O18 0.0379(17) 0.0355(16) 0.068(2) -0.0033(17) 0.0110(15) -0.0017(14)
C2 0.0336(19) 0.0355(18) 0.0216(17) -0.0035(14) 0.0072(15) 0.0038(16)
C10 0.0232(17) 0.041(2) 0.0193(16) 0.0034(15) 0.0001(13) 0.0020(16)
C19 0.037(2) 0.034(2) 0.045(2) -0.0014(19) 0.0052(19) 0.0057(19)
C8 0.043(2) 0.033(2) 0.0207(18) 0.0010(15) 0.0055(16) 0.0020(17)
C4 0.033(2) 0.058(3) 0.0247(18) -0.0030(18) 0.0005(15) -0.011(2)
C11 0.0195(16) 0.0322(18) 0.0318(19) -0.0003(16) 0.0016(14) -0.0015(15)
C3 0.038(2) 0.053(2) 0.030(2) -0.0029(19) 0.0083(17) -0.014(2)
C21 0.097(5) 0.046(3) 0.135(7) -0.003(4) 0.077(5) 0.012(3)
C14 0.042(2) 0.046(3) 0.046(3) 0.010(2) -0.004(2) -0.011(2)
C1 0.105(6) 0.134(8) 0.101(6) 0.068(6) -0.018(5) 0.008(6)
C5 0.209(12) 0.057(5) 0.167(10) 0.060(6) -0.005(9) -0.031(6)
C9 0.254(15) 0.070(5) 0.221(13) 0.082(8) -0.127(12) -0.075(8)

loop_
_atom_type_symbol
_atom_type_description
_atom_type_scat_dispersion_real
_atom_type_scat_dispersion_imag
_atom_type_scat_source
C C 0.0033 0.0016 'International Tables Vol C Tables 4.2.6.8 and 6.1.1.4'
H H 0.0000 0.0000 'International Tables Vol C Tables 4.2.6.8 and 6.1.1.4'
O O 0.0106 0.0060 'International Tables Vol C Tables 4.2.6.8 and 6.1.1.4'
Zn Zn 0.2839 1.4301 'International Tables Vol C Tables 4.2.6.8 and 6.1.1.4'
N N 0.0061 0.0033 'International Tables Vol C Tables 4.2.6.8 and 6.1.1.4'

loop_
_citation_id
_citation_doi
_citation_year
1 10.1021/acs.chemmater.8b01698 2018

loop_
_geom_angle_atom_site_label_1
_geom_angle_atom_site_label_2
_geom_angle_atom_site_label_3
_geom_angle
_geom_angle_site_symmetry_1
_geom_angle_site_symmetry_3
_geom_angle_publ_flag
N5 Zn1 N9 168.41(13) . . ?
N5 Zn1 O16 91.34(15) . . ?
N5 Zn1 O17 88.89(14) . . ?
O15 Zn1 N5 93.21(12) . . ?
O15 Zn1 O12 175.21(12) . . ?
O15 Zn1 N9 96.81(11) . . ?
O15 Zn1 O16 86.54(12) . . ?
O15 Zn1 O17 82.44(11) . . ?
O12 Zn1 N5 91.53(11) . . ?
O12 Zn1 N9 78.54(11) . . ?
O12 Zn1 O16 92.69(12) . . ?
O12 Zn1 O17 98.32(11) . . ?
O16 Zn1 N9 95.04(11) . . ?
O16 Zn1 O17 168.97(11) . . ?
O17 Zn1 N9 86.70(11) . . ?
C6 N5 Zn1 122.4(2) . . ?
C4 N5 Zn1 121.0(3) . . ?
C4 N5 C6 116.2(3) . . ?
C11 O12 Zn1 118.8(2) . . ?
C6 C7 C2 119.8(3) . . ?
C10 N9 Zn1 108.0(2) . . ?
C8 N9 Zn1 113.0(2) . . ?
C8 N9 C10 113.4(3) . . ?
N5 C6 C7 123.5(4) . . ?
C7 C2 C8 121.8(3) . 1_554 ?
C3 C2 C7 116.4(4) . . ?
C3 C2 C8 121.8(4) . 1_554 ?
N9 C10 C11 110.8(3) . . ?
N9 C10 C14 110.8(3) . . ?
C11 C10 C14 110.4(4) . . ?
O20 C19 C21 117.2(4) . . ?
O18 C19 O20 124.2(4) . . ?
O18 C19 C21 118.6(5) . . ?
N9 C8 C2 114.6(3) . 1_556 ?
N5 C4 C3 123.3(4) . . ?
O12 C11 C10 119.0(3) . . ?
O13 C11 O12 123.7(4) . . ?
O13 C11 C10 117.4(3) . . ?
C2 C3 C4 120.7(4) . . ?
C9 C14 C10 121.0(5) . . ?
C14 C9 C1 119.7(10) . . ?
C14 C9 C5 114.9(9) . . ?
C5 C9 C1 116.1(9) . . ?

loop_
_geom_bond_atom_site_label_1
_geom_bond_atom_site_label_2
_geom_bond_distance
_geom_bond_site_symmetry_2
_geom_bond_publ_flag
Zn1 N5 2.131(3) . ?
Zn1 O15 2.043(3) . ?
Zn1 O12 2.049(3) . ?
Zn1 N9 2.216(3) . ?
Zn1 O16 2.131(3) . ?
Zn1 O17 2.198(3) . ?
N5 C6 1.331(5) . ?
N5 C4 1.325(5) . ?
O12 C11 1.258(5) . ?
C7 C6 1.375(5) . ?
C7 C2 1.384(6) . ?
N9 C10 1.479(5) . ?
N9 C8 1.468(5) . ?
O20 C19 1.242(6) . ?
O13 C11 1.237(5) . ?
O18 C19 1.242(6) . ?
C2 C8 1.511(5) 1_554 ?
C2 C3 1.356(6) . ?
C10 C11 1.527(5) . ?
C10 C14 1.545(6) . ?
C19 C21 1.505(7) . ?
C8 C2 1.511(5) 1_556 ?
C4 C3 1.379(6) . ?
C14 C9 1.353(11) . ?
C1 C9 1.541(15) . ?
C5 C9 1.534(11) . ?
